data_4307345
loop_
_publ_author_name
'Timothy J. Boyle'
'Robin M. Sewell'
'Leigh Anna M. Ottley'
'Harry D. Pratt'
'Christopher J. Quintana'
'Scott D. Bunge'

_publ_contact_author_address '1001 University Blvd, Albuquerque, NM 87106'
_publ_contact_author_email tjboyle@sandia.gov
_publ_contact_author_fax '(505) 272-7336'
_publ_contact_author_name 'Timothy J. Boyle et.al.'
_publ_section_title
;
Controlled Synthesis of a Structurally Characterized Family of Sterically
Constrained Heterocyclic Alkoxy-Modified Titanium Alkoxides
;
_journal_name_full 'Inorganic Chemistry'
_journal_page_first 1825
_journal_page_last 1835
_journal_paper_doi 10.1021/ic0618798
_journal_volume 46
_journal_year 2007
_chemical_formula_moiety 'C22 H34 N2 O4 Ti'
_chemical_formula_sum 'C22 H34 N2 O4 Ti'
_chemical_formula_weight 438.38
_chemical_name_common '(3) Ti(OPy)2(ONep)2'
_chemical_name_systematic
; 
 ? 
;
_space_group_IT_number 9
_symmetry_cell_setting monoclinic
_symmetry_space_group_name_Hall 'C -2yc'
_symmetry_space_group_name_H-M 'C 1 c 1'
_atom_sites_solution_hydrogens geom
_atom_sites_solution_primary direct
_atom_sites_solution_secondary difmap
_audit_creation_method SHELXL-97
_cell_angle_alpha 90.00
_cell_angle_beta 91.516(18)
_cell_angle_gamma 90.00
_cell_formula_units_Z 4
_cell_length_a 10.185(2)
_cell_length_b 22.944(6)
_cell_length_c 10.047(2)
_cell_measurement_reflns_used 200
_cell_measurement_temperature 168(2)
_cell_measurement_theta_max 18.85
_cell_measurement_theta_min 1.78
_cell_volume 2347.0(9)
_computing_cell_refinement 'SMART 5.054 (Bruker, 1998)'
_computing_data_collection 'SMART 5.054 (Bruker, 1998)'
_computing_data_reduction 'SAINT 6.02 (Bruker, 2001)'
_computing_molecular_graphics 'SHELXTL 5.1  (Bruker, 1998)'
_computing_publication_material 'SHELXTL 5.1  (Bruker, 1998)'
_computing_structure_refinement 'XSHELL 4.01 (Bruker, 2000)'
_computing_structure_solution 'SHELXTL 5.1  (Bruker, 1998)'
_diffrn_ambient_temperature 168(2)
_diffrn_measured_fraction_theta_full 0.998
_diffrn_measured_fraction_theta_max 0.998
_diffrn_measurement_device_type 'CCD area detector'
_diffrn_measurement_method 'phi and omega scans'
_diffrn_radiation_monochromator graphite
_diffrn_radiation_source 'fine-focus sealed tube'
_diffrn_radiation_type MoK\a
_diffrn_radiation_wavelength 0.71073
_diffrn_reflns_av_R_equivalents 0.0700
_diffrn_reflns_av_sigmaI/netI 0.0895
_diffrn_reflns_limit_h_max 9
_diffrn_reflns_limit_h_min -9
_diffrn_reflns_limit_k_max 20
_diffrn_reflns_limit_k_min -20
_diffrn_reflns_limit_l_max 9
_diffrn_reflns_limit_l_min -9
_diffrn_reflns_number 4564
_diffrn_reflns_theta_full 18.85
_diffrn_reflns_theta_max 18.85
_diffrn_reflns_theta_min 1.78
_exptl_absorpt_coefficient_mu 0.393
_exptl_absorpt_correction_T_max 0.924
_exptl_absorpt_correction_T_min 0.868
_exptl_absorpt_correction_type empirical
_exptl_absorpt_process_details 'SADABS ver 2.03, Sheldrick (1999).'
_exptl_crystal_colour colorless
_exptl_crystal_density_diffrn 1.241
_exptl_crystal_density_meas ?
_exptl_crystal_density_method .
_exptl_crystal_description plate
_exptl_crystal_F_000 936
_exptl_crystal_size_max 0.4
_exptl_crystal_size_mid 0.3
_exptl_crystal_size_min 0.2
_refine_diff_density_max 0.291
_refine_diff_density_min -0.183
_refine_diff_density_rms 0.052
_refine_ls_abs_structure_details 'Flack H D (1983), Acta Cryst. A39, 876-881'
_refine_ls_abs_structure_Flack 0.1(2)
_refine_ls_extinction_method none
_refine_ls_goodness_of_fit_ref 1.013
_refine_ls_hydrogen_treatment constr
_refine_ls_matrix_type full
_refine_ls_number_parameters 128
_refine_ls_number_reflns 1851
_refine_ls_number_restraints 2
_refine_ls_restrained_S_all 1.012
_refine_ls_R_factor_all 0.0901
_refine_ls_R_factor_gt 0.0478
_refine_ls_shift/su_max 1.455
_refine_ls_shift/su_mean 0.412
_refine_ls_structure_factor_coef Fsqd
_refine_ls_weighting_details 'calc w=1/[\s^2^(Fo^2^)+(0.0478P)^2^+1.4830P] where P=(Fo^2^+2Fc^2^)/3'
_refine_ls_weighting_scheme calc
_refine_ls_wR_factor_gt 0.0990
_refine_ls_wR_factor_ref 0.1166
_reflns_number_gt 1273
_reflns_number_total 1851
_reflns_threshold_expression >2sigma(I)
_cod_data_source_file ic0618798si20061106_104430_01.cif
_cod_data_source_block sdb008w1
_cod_depositor_comments
;
The following automatic conversions were performed:
'_symmetry_cell_setting' value 'Monoclinic' changed to 'monoclinic'
according to '/home/saulius/struct/CIF-dictionaries/cif_core.dic'
dictionary named 'cif_core.dic' version 2.4.1 from 2010-06-29.

Automatic conversion script
Id: cif_fix_enum 1527 2010-12-29 10:47:43Z saulius 
;
_cod_original_cell_volume 2346.9(9)
_cod_database_code 4307345

loop_
_symmetry_equiv_pos_as_xyz
'x, y, z'
'x, -y, z+1/2'
'x+1/2, y+1/2, z'
'x+1/2, -y+1/2, z+1/2'

loop_
_atom_site_label
_atom_site_type_symbol
_atom_site_fract_x
_atom_site_fract_y
_atom_site_fract_z
_atom_site_U_iso_or_equiv
_atom_site_adp_type
_atom_site_occupancy
_atom_site_symmetry_multiplicity
_atom_site_calc_flag
_atom_site_refinement_flags
_atom_site_disorder_assembly
_atom_site_disorder_group
Ti1 Ti 0.9101(7) 0.19702(5) 0.4216(7) 0.0296(5) Uani 1 1 d . . .
N1 N 0.7677(16) 0.2716(7) 0.4640(14) 0.023(5) Uiso 1 1 d . . .
N2 N 1.0476(16) 0.2691(7) 0.3821(14) 0.027(5) Uiso 1 1 d . . .
O1 O 0.9395(14) 0.2173(6) 0.6061(13) 0.022(4) Uiso 1 1 d . . .
O2 O 0.8801(14) 0.2148(6) 0.2383(13) 0.036(4) Uiso 1 1 d . . .
O3 O 0.7731(13) 0.1455(7) 0.4200(13) 0.039(4) Uiso 1 1 d . . .
O4 O 1.0514(12) 0.1474(6) 0.4220(12) 0.020(4) Uiso 1 1 d . . .
C1 C 0.889(2) 0.2663(10) 0.668(2) 0.029(7) Uiso 1 1 d . . .
H1A H 0.9591 0.2958 0.6815 0.035 Uiso 1 1 calc R . .
H1B H 0.8562 0.2554 0.7569 0.035 Uiso 1 1 calc R . .
C2 C 0.7866(16) 0.2896(7) 0.5902(18) 0.019(6) Uiso 1 1 d . . .
C3 C 0.702(2) 0.3340(10) 0.632(2) 0.039(7) Uiso 1 1 d . . .
H3 H 0.7135 0.3484 0.7200 0.046 Uiso 1 1 calc R . .
C4 C 0.6071(19) 0.3573(9) 0.5545(17) 0.041(7) Uiso 1 1 d . . .
H4 H 0.5502 0.3861 0.5888 0.049 Uiso 1 1 calc R . .
C5 C 0.592(2) 0.3378(8) 0.417(2) 0.030(6) Uiso 1 1 d . . .
H5 H 0.5302 0.3549 0.3565 0.036 Uiso 1 1 calc R . .
C6 C 0.672(2) 0.2937(9) 0.382(2) 0.029(7) Uiso 1 1 d . . .
H6 H 0.6602 0.2774 0.2958 0.034 Uiso 1 1 calc R . .
C7 C 1.141(2) 0.2892(9) 0.465(2) 0.032(7) Uiso 1 1 d . . .
H7 H 1.1454 0.2738 0.5524 0.038 Uiso 1 1 calc R . .
C8 C 1.232(2) 0.3314(8) 0.430(2) 0.038(7) Uiso 1 1 d . . .
H8 H 1.2999 0.3424 0.4921 0.045 Uiso 1 1 calc R . .
C9 C 1.2237(16) 0.3564(8) 0.3107(16) 0.031(6) Uiso 1 1 d . . .
H9 H 1.2820 0.3872 0.2896 0.038 Uiso 1 1 calc R . .
C10 C 1.1296(18) 0.3376(8) 0.216(2) 0.027(6) Uiso 1 1 d . . .
H10 H 1.1230 0.3533 0.1283 0.032 Uiso 1 1 calc R . .
C11 C 1.0473(19) 0.2942(8) 0.261(2) 0.031(7) Uiso 1 1 d . . .
C12 C 0.936(2) 0.2625(10) 0.173(2) 0.031(7) Uiso 1 1 d . . .
H12A H 0.8656 0.2910 0.1500 0.037 Uiso 1 1 calc R . .
H12B H 0.9738 0.2490 0.0887 0.037 Uiso 1 1 calc R . .
C13 C 0.667(2) 0.1356(9) 0.3285(19) 0.026(6) Uiso 1 1 d . . .
H13A H 0.6821 0.1576 0.2455 0.032 Uiso 1 1 calc R . .
H13B H 0.5846 0.1497 0.3669 0.032 Uiso 1 1 calc R . .
C14 C 0.6557(19) 0.0751(8) 0.299(2) 0.044(7) Uiso 1 1 d . . .
C15 C 0.5402(18) 0.0587(8) 0.2031(17) 0.047(6) Uiso 1 1 d . . .
H15A H 0.4587 0.0755 0.2357 0.070 Uiso 1 1 calc R . .
H15B H 0.5319 0.0162 0.1989 0.070 Uiso 1 1 calc R . .
H15C H 0.5570 0.0740 0.1141 0.070 Uiso 1 1 calc R . .
C16 C 0.7797(18) 0.0503(9) 0.2291(19) 0.032(6) Uiso 1 1 d . . .
H16A H 0.7888 0.0691 0.1423 0.049 Uiso 1 1 calc R . .
H16B H 0.7697 0.0081 0.2165 0.049 Uiso 1 1 calc R . .
H16C H 0.8583 0.0580 0.2848 0.049 Uiso 1 1 calc R . .
C17 C 0.625(2) 0.0367(10) 0.419(2) 0.042(7) Uiso 1 1 d . . .
H17A H 0.7000 0.0366 0.4815 0.063 Uiso 1 1 calc R . .
H17B H 0.6071 -0.0032 0.3883 0.063 Uiso 1 1 calc R . .
H17C H 0.5474 0.0520 0.4629 0.063 Uiso 1 1 calc R . .
C18 C 1.154(2) 0.1332(10) 0.510(2) 0.046(7) Uiso 1 1 d . . .
H18A H 1.1433 0.1562 0.5922 0.055 Uiso 1 1 calc R . .
H18B H 1.2370 0.1454 0.4697 0.055 Uiso 1 1 calc R . .
C19 C 1.1658(16) 0.0663(7) 0.5494(16) 0.018(5) Uiso 1 1 d . . .
C20 C 1.035(2) 0.0502(11) 0.599(2) 0.055(7) Uiso 1 1 d . . .
H20A H 0.9693 0.0534 0.5267 0.082 Uiso 1 1 calc R . .
H20B H 1.0121 0.0766 0.6717 0.082 Uiso 1 1 calc R . .
H20C H 1.0377 0.0100 0.6323 0.082 Uiso 1 1 calc R . .
C21 C 1.2811(19) 0.0677(9) 0.6520(18) 0.056(7) Uiso 1 1 d . . .
H21A H 1.2963 0.0284 0.6874 0.083 Uiso 1 1 calc R . .
H21B H 1.2598 0.0941 0.7250 0.083 Uiso 1 1 calc R . .
H21C H 1.3605 0.0814 0.6088 0.083 Uiso 1 1 calc R . .
C22 C 1.185(2) 0.0326(11) 0.418(2) 0.065(8) Uiso 1 1 d . . .
H22A H 1.1753 -0.0093 0.4340 0.097 Uiso 1 1 calc R . .
H22B H 1.2730 0.0405 0.3850 0.097 Uiso 1 1 calc R . .
H22C H 1.1189 0.0453 0.3515 0.097 Uiso 1 1 calc R . .

loop_
_atom_site_aniso_label
_atom_site_aniso_U_11
_atom_site_aniso_U_22
_atom_site_aniso_U_33
_atom_site_aniso_U_23
_atom_site_aniso_U_13
_atom_site_aniso_U_12
Ti1 0.0343(8) 0.0346(8) 0.0199(8) 0.002(3) -0.0004(6) 0.000(3)

loop_
_atom_type_symbol
_atom_type_description
_atom_type_scat_dispersion_real
_atom_type_scat_dispersion_imag
_atom_type_scat_source
C C 0.0033 0.0016 'International Tables Vol C Tables 4.2.6.8 and 6.1.1.4'
H H 0.0000 0.0000 'International Tables Vol C Tables 4.2.6.8 and 6.1.1.4'
N N 0.0061 0.0033 'International Tables Vol C Tables 4.2.6.8 and 6.1.1.4'
O O 0.0106 0.0060 'International Tables Vol C Tables 4.2.6.8 and 6.1.1.4'
Ti Ti 0.2776 0.4457 'International Tables Vol C Tables 4.2.6.8 and 6.1.1.4'

loop_
_geom_angle_atom_site_label_1
_geom_angle_atom_site_label_2
_geom_angle_atom_site_label_3
_geom_angle
_geom_angle_site_symmetry_1
_geom_angle_site_symmetry_3
_geom_angle_publ_flag
O3 Ti1 O4 101.34(18) . . ?
O3 Ti1 O1 105.3(7) . . ?
O4 Ti1 O1 92.7(6) . . ?
O3 Ti1 O2 91.6(7) . . ?
O4 Ti1 O2 103.9(7) . . ?
O1 Ti1 O2 153.65(18) . . ?
O3 Ti1 N2 165.8(6) . . ?
O4 Ti1 N2 87.9(7) . . ?
O1 Ti1 N2 84.8(6) . . ?
O2 Ti1 N2 75.6(6) . . ?
O3 Ti1 N1 89.9(7) . . ?
O4 Ti1 N1 164.5(6) . . ?
O1 Ti1 N1 74.0(6) . . ?
O2 Ti1 N1 86.2(6) . . ?
N2 Ti1 N1 83.23(17) . . ?
C6 N1 C2 122.6(17) . . ?
C6 N1 Ti1 128.0(14) . . ?
C2 N1 Ti1 109.3(11) . . ?
C11 N2 C7 113.6(18) . . ?
C11 N2 Ti1 119.8(12) . . ?
C7 N2 Ti1 126.5(14) . . ?
C1 O1 Ti1 125.3(12) . . ?
C12 O2 Ti1 124.3(12) . . ?
C13 O3 Ti1 132.6(13) . . ?
C18 O4 Ti1 136.3(14) . . ?
O1 C1 C2 109.6(17) . . ?
N1 C2 C3 115.6(16) . . ?
N1 C2 C1 119.9(18) . . ?
C3 C2 C1 124.4(19) . . ?
C4 C3 C2 124(2) . . ?
C3 C4 C5 119(2) . . ?
C6 C5 C4 115.4(19) . . ?
N1 C6 C5 123(2) . . ?
N2 C7 C8 124(2) . . ?
C9 C8 C7 119.6(19) . . ?
C8 C9 C10 120.5(18) . . ?
C11 C10 C9 114.1(18) . . ?
N2 C11 C10 128.0(16) . . ?
N2 C11 C12 106.8(17) . . ?
C10 C11 C12 125.1(19) . . ?
O2 C12 C11 112.7(17) . . ?
O3 C13 C14 110.4(16) . . ?
C13 C14 C15 115.2(16) . . ?
C13 C14 C16 112.6(17) . . ?
C15 C14 C16 103.9(15) . . ?
C13 C14 C17 114.5(17) . . ?
C15 C14 C17 100.4(15) . . ?
C16 C14 C17 109.0(16) . . ?
O4 C18 C19 116.1(18) . . ?
C20 C19 C22 107.4(16) . . ?
C20 C19 C21 117.0(15) . . ?
C22 C19 C21 118.0(16) . . ?
C20 C19 C18 105.1(15) . . ?
C22 C19 C18 106.2(16) . . ?
C21 C19 C18 101.6(14) . . ?

loop_
_geom_bond_atom_site_label_1
_geom_bond_atom_site_label_2
_geom_bond_distance
_geom_bond_site_symmetry_2
_geom_bond_publ_flag
Ti1 O3 1.829(16) . ?
Ti1 O4 1.835(15) . ?
Ti1 O1 1.926(15) . ?
Ti1 O2 1.904(15) . ?
Ti1 N2 2.209(18) . ?
Ti1 N1 2.289(17) . ?
N1 C6 1.36(2) . ?
N1 C2 1.34(2) . ?
N2 C11 1.35(3) . ?
N2 C7 1.33(2) . ?
O1 C1 1.39(3) . ?
O2 C12 1.40(3) . ?
O3 C13 1.42(2) . ?
O4 C18 1.38(2) . ?
C1 C2 1.40(3) . ?
C2 C3 1.40(3) . ?
C3 C4 1.34(3) . ?
C4 C5 1.45(3) . ?
C5 C6 1.35(3) . ?
C7 C8 1.39(3) . ?
C8 C9 1.33(3) . ?
C9 C10 1.40(2) . ?
C10 C11 1.39(3) . ?
C11 C12 1.60(3) . ?
C13 C14 1.42(3) . ?
C14 C15 1.55(2) . ?
C14 C16 1.57(3) . ?
C14 C17 1.53(3) . ?
C18 C19 1.59(3) . ?
C19 C20 1.48(3) . ?
C19 C22 1.55(3) . ?
C19 C21 1.54(2) . ?
